data_2108266
loop_
_publ_author_name
'Shukla, Rahul'
'Singh, Paramveer'
'Panini, Piyush'
'Chopra, Deepak'

_publ_section_title
;
 Similarities and differences in the crystal packing of
 halogen-substituted indole derivatives
;
_journal_coeditor_code AW5010SUP1
_journal_issue 4
_journal_name_full 'Acta Crystallographica Section B'
_journal_page_first
;
;
_journal_paper_doi 10.1107/S2052520618008090
_journal_volume 74
_journal_year 2018
_chemical_formula_moiety 'C13 H14 Cl N'
_chemical_formula_sum 'C13 H14 Cl N'
_chemical_formula_weight 219.70
_chemical_name_systematic
; 
 ? 
;
_space_group_IT_number 14
_symmetry_cell_setting monoclinic
_symmetry_Int_Tables_number 14
_symmetry_space_group_name_Hall '-P 2ybc'
_symmetry_space_group_name_H-M 'P 1 21/c 1'
_atom_sites_solution_hydrogens geom
_atom_sites_solution_primary direct
_atom_sites_solution_secondary difmap
_audit_creation_method SHELXL-97
_cell_angle_alpha 90.00
_cell_angle_beta 108.995(2)
_cell_angle_gamma 90.00
_cell_formula_units_Z 4
_cell_length_a 12.1278(11)
_cell_length_b 8.1084(7)
_cell_length_c 11.2668(10)
_cell_measurement_reflns_used 5151
_cell_measurement_temperature 100(2)
_cell_measurement_theta_max 30.49
_cell_measurement_theta_min 3.08
_cell_volume 1047.61(16)
_computing_structure_refinement 'SHELXL-97 (Sheldrick, 1997)'
_computing_structure_solution 'SHELXS-97 (Sheldrick, 1990)'
_diffrn_ambient_temperature 100(2)
_diffrn_measured_fraction_theta_full 0.990
_diffrn_measured_fraction_theta_max 0.990
_diffrn_measurement_device_type 'Bruker APEX-II CCD'
_diffrn_measurement_method '\f and \w scans'
_diffrn_radiation_monochromator graphite
_diffrn_radiation_source 'fine-focus sealed tube'
_diffrn_radiation_type MoK\a
_diffrn_radiation_wavelength 0.71073
_diffrn_reflns_av_R_equivalents 0.0433
_diffrn_reflns_av_sigmaI/netI 0.0432
_diffrn_reflns_limit_h_max 16
_diffrn_reflns_limit_h_min -17
_diffrn_reflns_limit_k_max 11
_diffrn_reflns_limit_k_min -9
_diffrn_reflns_limit_l_max 15
_diffrn_reflns_limit_l_min -16
_diffrn_reflns_number 9700
_diffrn_reflns_theta_full 30.50
_diffrn_reflns_theta_max 30.50
_diffrn_reflns_theta_min 3.08
_exptl_absorpt_coefficient_mu 0.327
_exptl_absorpt_correction_T_max 0.9435
_exptl_absorpt_correction_T_min 0.8511
_exptl_absorpt_correction_type multi-scan
_exptl_absorpt_process_details SADABS
_exptl_crystal_colour COLOURLESS
_exptl_crystal_density_diffrn 1.393
_exptl_crystal_density_method 'not measured'
_exptl_crystal_description PLATE
_exptl_crystal_F_000 464
_exptl_crystal_size_max 0.51
_exptl_crystal_size_mid 0.32
_exptl_crystal_size_min 0.18
_refine_diff_density_max 0.453
_refine_diff_density_min -0.253
_refine_diff_density_rms 0.062
_refine_ls_extinction_method none
_refine_ls_goodness_of_fit_ref 1.041
_refine_ls_hydrogen_treatment constr
_refine_ls_matrix_type full
_refine_ls_number_parameters 136
_refine_ls_number_reflns 3176
_refine_ls_number_restraints 0
_refine_ls_restrained_S_all 1.041
_refine_ls_R_factor_all 0.0484
_refine_ls_R_factor_gt 0.0374
_refine_ls_shift/su_max 0.001
_refine_ls_shift/su_mean 0.000
_refine_ls_structure_factor_coef Fsqd
_refine_ls_weighting_details 'calc w=1/[\s^2^(Fo^2^)+(0.0460P)^2^+0.3172P] where P=(Fo^2^+2Fc^2^)/3'
_refine_ls_weighting_scheme calc
_refine_ls_wR_factor_gt 0.0925
_refine_ls_wR_factor_ref 0.0977
_reflns_number_gt 2619
_reflns_number_total 3176
_reflns_threshold_expression >2sigma(I)
_cod_data_source_file aw5010sup1.cif
_cod_data_source_block HpCL3
_cod_depositor_comments
;
The following automatic conversions were performed:

'_symmetry_cell_setting' value 'Monoclinic' changed to 'monoclinic'
according to
/home/data/users/saulius/crontab/automatic-downloads/rss-feeds/IUCr/lib/dictionaries/cif_core.dic
dictionary named 'cif_core.dic' version 2.4.2 from 2011-04-26.

Automatic conversion script
Id: cif_fix_values 4973 2017-02-22 13:04:09Z antanas 
;
_cod_original_sg_symbol_H-M 'P 21/c'
_cod_database_code 2108266

loop_
_symmetry_equiv_pos_as_xyz
'x, y, z'
'-x, y+1/2, -z+1/2'
'-x, -y, -z'
'x, -y-1/2, z-1/2'

loop_
_atom_site_label
_atom_site_type_symbol
_atom_site_fract_x
_atom_site_fract_y
_atom_site_fract_z
_atom_site_U_iso_or_equiv
_atom_site_adp_type
_atom_site_occupancy
_atom_site_symmetry_multiplicity
_atom_site_calc_flag
_atom_site_refinement_flags
Cl1 Cl 0.14167(2) 0.11360(4) 0.54252(3) 0.01942(10) Uani 1 1 d .
N1 N 0.58708(8) 0.01534(12) 0.75259(9) 0.0138(2) Uani 1 1 d .
H1 H 0.5892 -0.0566 0.8118 0.017 Uiso 1 1 calc R
C1 C 0.48762(10) 0.08207(14) 0.67010(11) 0.0126(2) Uani 1 1 d .
C2 C 0.37103(10) 0.05571(15) 0.65859(11) 0.0141(2) Uani 1 1 d .
H2 H 0.3487 -0.0170 0.7129 0.017 Uiso 1 1 calc R
C3 C 0.28970(10) 0.14136(15) 0.56376(12) 0.0145(2) Uani 1 1 d .
C4 C 0.32036(11) 0.24875(15) 0.48210(12) 0.0159(2) Uani 1 1 d .
H4 H 0.2614 0.3041 0.4177 0.019 Uiso 1 1 calc R
C5 C 0.43702(11) 0.27412(15) 0.49547(11) 0.0149(2) Uani 1 1 d .
H5 H 0.4583 0.3466 0.4403 0.018 Uiso 1 1 calc R
C6 C 0.52293(10) 0.19179(14) 0.59103(11) 0.0127(2) Uani 1 1 d .
C7 C 0.64825(10) 0.18824(14) 0.63056(11) 0.0132(2) Uani 1 1 d .
C8 C 0.68402(10) 0.07884(15) 0.72836(11) 0.0134(2) Uani 1 1 d .
C9 C 0.80265(10) 0.01759(15) 0.80233(12) 0.0165(2) Uani 1 1 d .
H9A H 0.8257 -0.0684 0.7526 0.020 Uiso 1 1 calc R
H9B H 0.7982 -0.0353 0.8798 0.020 Uiso 1 1 calc R
C10 C 0.89796(10) 0.14886(16) 0.83913(12) 0.0171(2) Uani 1 1 d .
H10A H 0.9699 0.0983 0.8964 0.020 Uiso 1 1 calc R
H10B H 0.8737 0.2368 0.8864 0.020 Uiso 1 1 calc R
C11 C 0.92656(11) 0.22812(17) 0.72945(12) 0.0199(3) Uani 1 1 d .
H11A H 0.9350 0.1397 0.6725 0.024 Uiso 1 1 calc R
H11B H 1.0028 0.2848 0.7627 0.024 Uiso 1 1 calc R
C12 C 0.83606(11) 0.35218(16) 0.65310(12) 0.0178(2) Uani 1 1 d .
H12A H 0.8176 0.4292 0.7122 0.021 Uiso 1 1 calc R
H12B H 0.8717 0.4177 0.6009 0.021 Uiso 1 1 calc R
C13 C 0.72194(10) 0.27888(15) 0.56736(11) 0.0159(2) Uani 1 1 d .
H13A H 0.6746 0.3694 0.5169 0.019 Uiso 1 1 calc R
H13B H 0.7406 0.2020 0.5083 0.019 Uiso 1 1 calc R

loop_
_atom_site_aniso_label
_atom_site_aniso_U_11
_atom_site_aniso_U_22
_atom_site_aniso_U_33
_atom_site_aniso_U_23
_atom_site_aniso_U_13
_atom_site_aniso_U_12
Cl1 0.01316(14) 0.01847(16) 0.02327(17) -0.00036(12) 0.00129(11) -0.00035(10)
N1 0.0143(5) 0.0137(5) 0.0122(5) 0.0038(4) 0.0025(4) -0.0002(4)
C1 0.0156(5) 0.0108(5) 0.0099(5) -0.0007(4) 0.0022(4) 0.0001(4)
C2 0.0158(5) 0.0126(5) 0.0131(5) -0.0007(5) 0.0034(4) -0.0011(4)
C3 0.0133(5) 0.0130(5) 0.0150(5) -0.0037(4) 0.0015(4) -0.0007(4)
C4 0.0179(6) 0.0126(5) 0.0131(5) -0.0003(5) -0.0007(4) 0.0013(4)
C5 0.0199(6) 0.0117(5) 0.0113(5) 0.0004(4) 0.0026(4) -0.0006(4)
C6 0.0163(5) 0.0102(5) 0.0110(5) -0.0018(4) 0.0036(4) -0.0008(4)
C7 0.0152(5) 0.0118(5) 0.0121(5) -0.0016(4) 0.0036(4) -0.0013(4)
C8 0.0144(5) 0.0115(5) 0.0134(5) -0.0014(4) 0.0035(4) -0.0008(4)
C9 0.0150(5) 0.0141(6) 0.0184(6) 0.0014(5) 0.0028(5) 0.0015(4)
C10 0.0132(5) 0.0193(6) 0.0168(6) -0.0003(5) 0.0023(4) 0.0003(4)
C11 0.0154(5) 0.0251(7) 0.0194(6) -0.0010(5) 0.0060(5) -0.0032(5)
C12 0.0205(6) 0.0178(6) 0.0157(6) -0.0010(5) 0.0069(5) -0.0054(5)
C13 0.0190(6) 0.0151(6) 0.0134(5) 0.0007(5) 0.0049(4) -0.0025(4)

loop_
_atom_type_symbol
_atom_type_description
_atom_type_scat_dispersion_real
_atom_type_scat_dispersion_imag
_atom_type_scat_source
C C 0.0033 0.0016 'International Tables Vol C Tables 4.2.6.8 and 6.1.1.4'
H H 0.0000 0.0000 'International Tables Vol C Tables 4.2.6.8 and 6.1.1.4'
N N 0.0061 0.0033 'International Tables Vol C Tables 4.2.6.8 and 6.1.1.4'
Cl Cl 0.1484 0.1585 'International Tables Vol C Tables 4.2.6.8 and 6.1.1.4'

loop_
_geom_angle_atom_site_label_1
_geom_angle_atom_site_label_2
_geom_angle_atom_site_label_3
_geom_angle
C1 N1 C8 109.53(10)
C1 N1 H1 125.2
C8 N1 H1 125.2
N1 C1 C2 130.11(11)
N1 C1 C6 107.09(10)
C2 C1 C6 122.80(11)
C3 C2 C1 116.22(11)
C3 C2 H2 121.9
C1 C2 H2 121.9
C2 C3 C4 122.99(11)
C2 C3 Cl1 118.95(10)
C4 C3 Cl1 118.06(9)
C5 C4 C3 119.95(11)
C5 C4 H4 120.0
C3 C4 H4 120.0
C4 C5 C6 119.33(11)
C4 C5 H5 120.3
C6 C5 H5 120.3
C5 C6 C1 118.69(11)
C5 C6 C7 134.00(11)
C1 C6 C7 107.30(10)
C8 C7 C6 106.74(10)
C8 C7 C13 128.02(11)
C6 C7 C13 125.08(11)
C7 C8 N1 109.34(10)
C7 C8 C9 131.24(11)
N1 C8 C9 119.35(11)
C8 C9 C10 115.25(10)
C8 C9 H9A 108.5
C10 C9 H9A 108.5
C8 C9 H9B 108.5
C10 C9 H9B 108.5
H9A C9 H9B 107.5
C9 C10 C11 115.12(11)
C9 C10 H10A 108.5
C11 C10 H10A 108.5
C9 C10 H10B 108.5
C11 C10 H10B 108.5
H10A C10 H10B 107.5
C10 C11 C12 114.87(10)
C10 C11 H11A 108.5
C12 C11 H11A 108.5
C10 C11 H11B 108.5
C12 C11 H11B 108.5
H11A C11 H11B 107.5
C13 C12 C11 115.87(11)
C13 C12 H12A 108.3
C11 C12 H12A 108.3
C13 C12 H12B 108.3
C11 C12 H12B 108.3
H12A C12 H12B 107.4
C7 C13 C12 116.54(10)
C7 C13 H13A 108.2
C12 C13 H13A 108.2
C7 C13 H13B 108.2
C12 C13 H13B 108.2
H13A C13 H13B 107.3

loop_
_geom_bond_atom_site_label_1
_geom_bond_atom_site_label_2
_geom_bond_distance
Cl1 C3 1.7468(12)
N1 C1 1.3718(15)
N1 C8 1.3896(15)
N1 H1 0.8800
C1 C2 1.3937(16)
C1 C6 1.4202(16)
C2 C3 1.3822(17)
C2 H2 0.9500
C3 C4 1.4019(18)
C4 C5 1.3886(17)
C4 H4 0.9500
C5 C6 1.4001(16)
C5 H5 0.9500
C6 C7 1.4382(16)
C7 C8 1.3704(17)
C7 C13 1.5033(16)
C8 C9 1.4935(16)
C9 C10 1.5261(17)
C9 H9A 0.9900
C9 H9B 0.9900
C10 C11 1.5294(18)
C10 H10A 0.9900
C10 H10B 0.9900
C11 C12 1.5303(19)
C11 H11A 0.9900
C11 H11B 0.9900
C12 C13 1.5270(17)
C12 H12A 0.9900
C12 H12B 0.9900
C13 H13A 0.9900
C13 H13B 0.9900

loop_
_geom_torsion_atom_site_label_1
_geom_torsion_atom_site_label_2
_geom_torsion_atom_site_label_3
_geom_torsion_atom_site_label_4
_geom_torsion
C8 N1 C1 C2 -179.98(12)
C8 N1 C1 C6 -0.07(13)
N1 C1 C2 C3 -179.29(12)
C6 C1 C2 C3 0.82(17)
C1 C2 C3 C4 0.31(18)
C1 C2 C3 Cl1 179.49(9)
C2 C3 C4 C5 -0.67(19)
Cl1 C3 C4 C5 -179.86(9)
C3 C4 C5 C6 -0.10(18)
C4 C5 C6 C1 1.16(17)
C4 C5 C6 C7 179.61(12)
N1 C1 C6 C5 178.52(10)
C2 C1 C6 C5 -1.56(17)
N1 C1 C6 C7 -0.31(13)
C2 C1 C6 C7 179.60(11)
C5 C6 C7 C8 -177.99(13)
C1 C6 C7 C8 0.59(13)
C5 C6 C7 C13 -2.4(2)
C1 C6 C7 C13 176.22(11)
C6 C7 C8 N1 -0.64(13)
C13 C7 C8 N1 -176.10(11)
C6 C7 C8 C9 176.28(12)
C13 C7 C8 C9 0.8(2)
C1 N1 C8 C7 0.46(13)
C1 N1 C8 C9 -176.88(10)
C7 C8 C9 C10 42.59(19)
N1 C8 C9 C10 -140.74(11)
C8 C9 C10 C11 -65.39(15)
C9 C10 C11 C12 74.90(14)
C10 C11 C12 C13 -73.40(14)
C8 C7 C13 C12 -42.89(18)
C6 C7 C13 C12 142.42(12)
C11 C12 C13 C7 63.88(15)

_cod_database_fobs_code 2108266
